data_4347564
loop_
_publ_author_name
'Tanifuji, Kazuki'
'Tajima, Shunichi'
'Ohki, Yasuhiro'
'Tatsumi, Kazuyuki'

_publ_section_title
;
 Interconversion between [Fe4S4] and [Fe2S2] Clusters Bearing Amide
 Ligands.
;
_journal_issue 9
_journal_name_full 'Inorganic chemistry'
_journal_page_first 4512
_journal_page_last 4518
_journal_paper_doi 10.1021/acs.inorgchem.6b00352
_journal_volume 55
_journal_year 2016
_chemical_formula_moiety 'C22 H46 Fe2 N4 S2 Si4'
_chemical_formula_sum 'C22 H46 Fe2 N4 S2 Si4'
_chemical_formula_weight 654.79
_space_group_IT_number 2
_space_group_name_Hall '-P 1'
_space_group_name_H-M_alt 'P -1'
_symmetry_cell_setting triclinic
_symmetry_Int_Tables_number 2
_symmetry_space_group_name_Hall '-P 1'
_symmetry_space_group_name_H-M 'P -1'
_atom_sites_solution_hydrogens geom
_atom_sites_solution_primary direct
_atom_sites_solution_secondary difmap
_cell_angle_alpha 105.222(3)
_cell_angle_beta 96.810(3)
_cell_angle_gamma 114.7035(18)
_cell_formula_units_Z 1
_cell_length_a 9.045(3)
_cell_length_b 9.259(3)
_cell_length_c 11.537(3)
_cell_measurement_reflns_used 2512
_cell_measurement_temperature 173
_cell_measurement_theta_max 27.50
_cell_measurement_theta_min 3.10
_cell_volume 817.7(4)
_computing_cell_refinement 'CrystalClear-SM Expert 2.0 r4'
_computing_data_collection 'CrystalClear-SM Expert 2.0 r4 (Rigaku, 2009)'
_computing_data_reduction 'CrystalClear-SM Expert 2.0 r4'
_computing_molecular_graphics 'CrystalStructure 4.0'
_computing_publication_material 'CrystalStructure 4.0 (Rigaku, 2010)'
_computing_structure_refinement 'SHELXL97 (Sheldrick, 2008)'
_computing_structure_solution SIR97
_diffrn_ambient_temperature 173
_diffrn_detector_area_resol_mean 7.111
_diffrn_measured_fraction_theta_full 0.991
_diffrn_measured_fraction_theta_max 0.991
_diffrn_measurement_device_type 'Rigaku Saturn724'
_diffrn_measurement_method \w
_diffrn_radiation_type 'Mo K\a'
_diffrn_radiation_wavelength 0.71075
_diffrn_reflns_av_R_equivalents 0.0321
_diffrn_reflns_limit_h_max 11
_diffrn_reflns_limit_h_min -11
_diffrn_reflns_limit_k_max 11
_diffrn_reflns_limit_k_min -12
_diffrn_reflns_limit_l_max 14
_diffrn_reflns_limit_l_min -14
_diffrn_reflns_number 8558
_diffrn_reflns_theta_full 27.49
_diffrn_reflns_theta_max 27.50
_diffrn_standards_number 0
_exptl_absorpt_coefficient_mu 1.178
_exptl_absorpt_correction_T_max 0.790
_exptl_absorpt_correction_T_min 0.709
_exptl_absorpt_correction_type multi-scan
_exptl_absorpt_process_details 'REQAB (Rigaku, 1998)'
_exptl_crystal_colour colorless
_exptl_crystal_density_diffrn 1.330
_exptl_crystal_density_method 'not measured'
_exptl_crystal_description prism
_exptl_crystal_F_000 346.00
_exptl_crystal_size_max 0.200
_exptl_crystal_size_mid 0.200
_exptl_crystal_size_min 0.200
_refine_diff_density_max 0.350
_refine_diff_density_min -0.250
_refine_ls_extinction_method none
_refine_ls_goodness_of_fit_ref 1.056
_refine_ls_hydrogen_treatment constr
_refine_ls_number_parameters 154
_refine_ls_number_reflns 3709
_refine_ls_number_restraints 0
_refine_ls_R_factor_gt 0.0269
_refine_ls_shift/su_max 0.001
_refine_ls_structure_factor_coef Fsqd
_refine_ls_weighting_details 'w = 1/[\s^2^(Fo^2^)+(0.0371P)^2^+0.0000P] where P=(Fo^2^+2Fc^2^)/3'
_refine_ls_weighting_scheme calc
_refine_ls_wR_factor_ref 0.0723
_reflns_number_gt 3048
_reflns_number_total 3709
_reflns_threshold_expression F^2^>2.0\s(F^2^)
_cod_data_source_file ic6b00352_si_003.cif
_cod_data_source_block 2a
_cod_original_cell_volume 817.7(5)
_cod_database_code 4347564

loop_
_symmetry_equiv_pos_site_id
_symmetry_equiv_pos_as_xyz
1 +X,+Y,+Z
2 -X,-Y,-Z

loop_
_atom_site_label
_atom_site_type_symbol
_atom_site_fract_x
_atom_site_fract_y
_atom_site_fract_z
_atom_site_U_iso_or_equiv
_atom_site_adp_type
_atom_site_occupancy
_atom_site_symmetry_multiplicity
_atom_site_calc_flag
_atom_site_refinement_flags
Fe1 Fe 0.11698(3) 0.12974(3) 0.60406(2) 0.01885(8) Uani 1.0 2 d .
S1 S 0.15317(6) -0.05384(6) 0.46064(4) 0.02338(11) Uani 1.0 2 d .
Si1 Si 0.10779(6) 0.25298(6) 0.87636(4) 0.02148(12) Uani 1.0 2 d .
Si2 Si 0.34689(6) 0.09960(6) 0.81118(4) 0.02067(12) Uani 1.0 2 d .
N1 N 0.21042(18) 0.17887(17) 0.77763(12) 0.0184(3) Uani 1.0 2 d .
N2 N 0.24688(19) 0.36527(18) 0.58017(13) 0.0233(4) Uani 1.0 2 d .
C1 C 0.0623(3) 0.4135(3) 0.83203(18) 0.0311(5) Uani 1.0 2 d .
C2 C -0.0955(3) 0.0761(3) 0.87226(19) 0.0357(5) Uani 1.0 2 d .
C3 C 0.2310(3) 0.3622(3) 1.04435(17) 0.0340(5) Uani 1.0 2 d .
C4 C 0.5136(3) 0.1516(3) 0.72445(18) 0.0307(5) Uani 1.0 2 d .
C5 C 0.4668(3) 0.1873(3) 0.97897(17) 0.0304(5) Uani 1.0 2 d .
C6 C 0.2301(3) -0.1352(3) 0.77185(18) 0.0308(5) Uani 1.0 2 d .
C7 C 0.1872(3) 0.3962(3) 0.4825(2) 0.0392(6) Uani 1.0 2 d .
C8 C 0.2684(4) 0.5496(3) 0.4647(3) 0.0473(6) Uani 1.0 2 d .
C9 C 0.4157(3) 0.6744(3) 0.5485(2) 0.0396(6) Uani 1.0 2 d .
C10 C 0.4773(3) 0.6435(3) 0.6486(2) 0.0388(6) Uani 1.0 2 d .
C11 C 0.3899(3) 0.4895(3) 0.66207(17) 0.0292(5) Uani 1.0 2 d .
H1A H -0.0064 0.3628 0.7458 0.0373 Uiso 1.0 2 calc R
H1B H 0.1686 0.5111 0.8398 0.0373 Uiso 1.0 2 calc R
H1C H 0.0010 0.4506 0.8873 0.0373 Uiso 1.0 2 calc R
H2A H -0.1667 0.0177 0.7866 0.0428 Uiso 1.0 2 calc R
H2B H -0.1536 0.1219 0.9256 0.0428 Uiso 1.0 2 calc R
H2C H -0.0728 -0.0041 0.9024 0.0428 Uiso 1.0 2 calc R
H3A H 0.2304 0.2775 1.0807 0.0408 Uiso 1.0 2 calc R
H3B H 0.1794 0.4254 1.0899 0.0408 Uiso 1.0 2 calc R
H3C H 0.3474 0.4407 1.0500 0.0408 Uiso 1.0 2 calc R
H4A H 0.4622 0.0873 0.6354 0.0369 Uiso 1.0 2 calc R
H4B H 0.5988 0.1215 0.7547 0.0369 Uiso 1.0 2 calc R
H4C H 0.5669 0.2732 0.7379 0.0369 Uiso 1.0 2 calc R
H5A H 0.3891 0.1456 1.0289 0.0365 Uiso 1.0 2 calc R
H5B H 0.5203 0.3114 1.0081 0.0365 Uiso 1.0 2 calc R
H5C H 0.5535 0.1508 0.9876 0.0365 Uiso 1.0 2 calc R
H6A H 0.1368 -0.1634 0.8115 0.0370 Uiso 1.0 2 calc R
H6B H 0.3069 -0.1748 0.8020 0.0370 Uiso 1.0 2 calc R
H6C H 0.1855 -0.1905 0.6814 0.0370 Uiso 1.0 2 calc R
H7 H 0.0854 0.3097 0.4234 0.0470 Uiso 1.0 2 calc R
H8 H 0.2222 0.5679 0.3949 0.0567 Uiso 1.0 2 calc R
H9 H 0.4741 0.7803 0.5377 0.0475 Uiso 1.0 2 calc R
H10 H 0.5797 0.7279 0.7081 0.0465 Uiso 1.0 2 calc R
H11 H 0.4329 0.4705 0.7327 0.0351 Uiso 1.0 2 calc R

loop_
_atom_site_aniso_label
_atom_site_aniso_U_11
_atom_site_aniso_U_22
_atom_site_aniso_U_33
_atom_site_aniso_U_12
_atom_site_aniso_U_13
_atom_site_aniso_U_23
Fe1 0.01734(14) 0.02046(14) 0.01555(13) 0.00739(10) 0.00057(9) 0.00549(9)
S1 0.0190(3) 0.0280(3) 0.0199(3) 0.01136(19) 0.00150(16) 0.00436(17)
Si1 0.0234(3) 0.0244(3) 0.0181(3) 0.0124(2) 0.00454(19) 0.00781(19)
Si2 0.0195(3) 0.0237(3) 0.0192(3) 0.0108(2) 0.00115(18) 0.00848(19)
N1 0.0178(8) 0.0199(7) 0.0162(7) 0.0084(6) 0.0010(6) 0.0063(6)
N2 0.0211(8) 0.0249(8) 0.0236(8) 0.0096(7) 0.0048(6) 0.0103(6)
C1 0.0397(12) 0.0327(11) 0.0271(10) 0.0247(10) 0.0067(9) 0.0074(8)
C2 0.0285(11) 0.0457(13) 0.0363(11) 0.0154(10) 0.0130(9) 0.0209(10)
C3 0.0439(13) 0.0399(12) 0.0199(9) 0.0250(11) 0.0040(9) 0.0055(8)
C4 0.0232(10) 0.0421(12) 0.0292(10) 0.0176(9) 0.0049(8) 0.0127(9)
C5 0.0281(11) 0.0385(11) 0.0256(10) 0.0174(9) -0.0003(8) 0.0126(8)
C6 0.0350(12) 0.0276(10) 0.0322(11) 0.0175(9) 0.0030(9) 0.0116(8)
C7 0.0302(12) 0.0458(13) 0.0378(12) 0.0095(10) 0.0015(9) 0.0261(10)
C8 0.0498(15) 0.0569(15) 0.0543(15) 0.0271(13) 0.0178(12) 0.0429(13)
C9 0.0499(15) 0.0294(11) 0.0486(13) 0.0185(11) 0.0262(12) 0.0216(10)
C10 0.0413(13) 0.0239(10) 0.0364(12) 0.0051(10) 0.0101(10) 0.0054(9)
C11 0.0315(11) 0.0259(10) 0.0242(10) 0.0091(9) 0.0030(8) 0.0087(8)

loop_
_atom_type_symbol
_atom_type_description
_atom_type_scat_dispersion_real
_atom_type_scat_dispersion_imag
_atom_type_scat_source
Fe Fe 0.3463 0.8444
;
International Tables for Crystallography
(1992, Vol. C, Tables 4.2.6.8 and 6.1.1.4)
;
N N 0.0061 0.0033
;
International Tables for Crystallography
(1992, Vol. C, Tables 4.2.6.8 and 6.1.1.4)
;
C C 0.0033 0.0016
;
International Tables for Crystallography
(1992, Vol. C, Tables 4.2.6.8 and 6.1.1.4)
;
H H 0.0000 0.0000
;
International Tables for Crystallography
(1992, Vol. C, Table 6.1.1.4)
;
Si Si 0.0817 0.0704
;
International Tables for Crystallography
(1992, Vol. C, Tables 4.2.6.8 and 6.1.1.4)
;
S S 0.1246 0.1234
;
International Tables for Crystallography
(1992, Vol. C, Tables 4.2.6.8 and 6.1.1.4)
;

loop_
_geom_angle_atom_site_label_1
_geom_angle_atom_site_label_2
_geom_angle_atom_site_label_3
_geom_angle
_geom_angle_publ_flag
_geom_angle_site_symmetry_1
_geom_angle_site_symmetry_3
Fe1 Fe1 S1 51.63(3) yes 2_556 .
Fe1 Fe1 S1 51.425(17) yes 2_556 2_556
Fe1 Fe1 N1 141.46(5) yes 2_556 .
Fe1 Fe1 N2 115.43(5) yes 2_556 .
S1 Fe1 S1 103.05(3) yes . 2_556
S1 Fe1 N1 119.47(6) yes . .
S1 Fe1 N2 105.77(6) yes . .
S1 Fe1 N1 118.77(6) yes 2_556 .
S1 Fe1 N2 105.22(6) yes 2_556 .
N1 Fe1 N2 103.11(6) yes . .
Fe1 S1 Fe1 76.95(3) yes . 2_556
N1 Si1 C1 110.97(10) yes . .
N1 Si1 C2 111.06(9) yes . .
N1 Si1 C3 114.49(11) yes . .
C1 Si1 C2 108.50(12) yes . .
C1 Si1 C3 105.21(11) yes . .
C2 Si1 C3 106.25(10) yes . .
N1 Si2 C4 111.12(11) yes . .
N1 Si2 C5 114.75(10) yes . .
N1 Si2 C6 111.01(10) yes . .
C4 Si2 C5 104.66(10) yes . .
C4 Si2 C6 109.34(11) yes . .
C5 Si2 C6 105.58(10) yes . .
Fe1 N1 Si1 113.83(10) yes . .
Fe1 N1 Si2 116.94(9) yes . .
Si1 N1 Si2 127.33(10) yes . .
Fe1 N2 C7 120.98(11) yes . .
Fe1 N2 C11 121.56(15) yes . .
C7 N2 C11 117.46(18) yes . .
N2 C7 C8 122.45(17) yes . .
C7 C8 C9 119.3(3) yes . .
C8 C9 C10 118.5(3) yes . .
C9 C10 C11 119.46(17) yes . .
N2 C11 C10 122.8(2) yes . .
Si1 C1 H1A 109.470 no . .
Si1 C1 H1B 109.469 no . .
Si1 C1 H1C 109.476 no . .
H1A C1 H1B 109.471 no . .
H1A C1 H1C 109.473 no . .
H1B C1 H1C 109.469 no . .
Si1 C2 H2A 109.473 no . .
Si1 C2 H2B 109.475 no . .
Si1 C2 H2C 109.469 no . .
H2A C2 H2B 109.476 no . .
H2A C2 H2C 109.469 no . .
H2B C2 H2C 109.466 no . .
Si1 C3 H3A 109.469 no . .
Si1 C3 H3B 109.474 no . .
Si1 C3 H3C 109.466 no . .
H3A C3 H3B 109.475 no . .
H3A C3 H3C 109.474 no . .
H3B C3 H3C 109.470 no . .
Si2 C4 H4A 109.477 no . .
Si2 C4 H4B 109.472 no . .
Si2 C4 H4C 109.474 no . .
H4A C4 H4B 109.465 no . .
H4A C4 H4C 109.469 no . .
H4B C4 H4C 109.470 no . .
Si2 C5 H5A 109.475 no . .
Si2 C5 H5B 109.473 no . .
Si2 C5 H5C 109.473 no . .
H5A C5 H5B 109.466 no . .
H5A C5 H5C 109.471 no . .
H5B C5 H5C 109.470 no . .
Si2 C6 H6A 109.476 no . .
Si2 C6 H6B 109.470 no . .
Si2 C6 H6C 109.472 no . .
H6A C6 H6B 109.469 no . .
H6A C6 H6C 109.470 no . .
H6B C6 H6C 109.470 no . .
N2 C7 H7 118.772 no . .
C8 C7 H7 118.778 no . .
C7 C8 H8 120.357 no . .
C9 C8 H8 120.354 no . .
C8 C9 H9 120.742 no . .
C10 C9 H9 120.733 no . .
C9 C10 H10 120.271 no . .
C11 C10 H10 120.266 no . .
N2 C11 H11 118.601 no . .
C10 C11 H11 118.598 no . .

loop_
_geom_bond_atom_site_label_1
_geom_bond_atom_site_label_2
_geom_bond_distance
_geom_bond_publ_flag
_geom_bond_site_symmetry_2
Fe1 Fe1 2.7444(6) yes 2_556
Fe1 S1 2.2025(8) yes .
Fe1 S1 2.2087(10) yes 2_556
Fe1 N1 1.9313(15) yes .
Fe1 N2 2.1126(17) yes .
Si1 N1 1.7328(18) yes .
Si1 C1 1.870(3) yes .
Si1 C2 1.867(2) yes .
Si1 C3 1.8808(19) yes .
Si2 N1 1.734(2) yes .
Si2 C4 1.873(3) yes .
Si2 C5 1.8770(19) yes .
Si2 C6 1.870(2) yes .
N2 C7 1.340(4) yes .
N2 C11 1.3359(19) yes .
C7 C8 1.385(4) yes .
C8 C9 1.366(3) yes .
C9 C10 1.372(4) yes .
C10 C11 1.373(3) yes .
C1 H1A 0.980 no .
C1 H1B 0.980 no .
C1 H1C 0.980 no .
C2 H2A 0.980 no .
C2 H2B 0.980 no .
C2 H2C 0.980 no .
C3 H3A 0.980 no .
C3 H3B 0.980 no .
C3 H3C 0.980 no .
C4 H4A 0.980 no .
C4 H4B 0.980 no .
C4 H4C 0.980 no .
C5 H5A 0.980 no .
C5 H5B 0.980 no .
C5 H5C 0.980 no .
C6 H6A 0.980 no .
C6 H6B 0.980 no .
C6 H6C 0.980 no .
C7 H7 0.950 no .
C8 H8 0.950 no .
C9 H9 0.950 no .
C10 H10 0.950 no .
C11 H11 0.950 no .

loop_
_geom_contact_atom_site_label_1
_geom_contact_atom_site_label_2
_geom_contact_distance
_geom_contact_publ_flag
_geom_contact_site_symmetry_2
Fe1 C1 3.439(3) no .
Fe1 C4 3.592(3) no .
S1 C4 3.596(2) no .
N1 C11 3.363(3) no .
N2 C1 3.538(3) no .
N2 C9 2.773(3) no .
C3 C5 3.219(4) no .
C7 C10 2.698(3) no .
C8 C11 2.699(4) no .
C9 C11 3.551(4) no 2_666
C11 C9 3.551(4) no 2_666
Fe1 H1A 3.0279 no .
Fe1 H2A 3.5075 no .
Fe1 H4A 3.2968 no .
Fe1 H6C 3.5731 no .
Fe1 H7 3.0464 no .
Fe1 H11 3.0532 no .
S1 H1A 2.8489 no 2_556
S1 H2A 2.9693 no 2_556
S1 H4A 2.7951 no .
S1 H6C 3.1622 no .
S1 H7 3.1835 no 2_556
Si1 H5A 3.5397 no .
Si2 H11 3.5762 no .
N1 H1A 3.1351 no .
N1 H1B 3.1625 no .
N1 H2A 3.1280 no .
N1 H2C 3.1678 no .
N1 H3A 3.3357 no .
N1 H3C 3.1391 no .
N1 H4A 3.2201 no .
N1 H4C 3.0941 no .
N1 H5A 3.2989 no .
N1 H5B 3.1741 no .
N1 H6A 3.0961 no .
N1 H6C 3.2066 no .
N1 H11 2.8376 no .
N2 H1A 3.1493 no .
N2 H1B 3.2363 no .
N2 H8 3.2376 no .
N2 H10 3.2267 no .
C1 H2A 3.2225 no .
C1 H2B 3.1449 no .
C1 H3B 2.9941 no .
C1 H3C 3.2595 no .
C1 H11 3.5462 no .
C2 H1A 3.2165 no .
C2 H1C 3.1516 no .
C2 H3A 3.0527 no .
C2 H3B 3.2369 no .
C3 H1B 3.1361 no .
C3 H1C 3.0965 no .
C3 H2B 3.1193 no .
C3 H2C 3.1566 no .
C3 H5A 2.8930 no .
C3 H5B 2.9034 no .
C4 H5B 3.1992 no .
C4 H5C 3.0166 no .
C4 H6B 3.2439 no .
C4 H6C 3.1703 no .
C4 H11 3.3066 no .
C5 H3A 2.8666 no .
C5 H3C 2.9425 no .
C5 H4B 3.0015 no .
C5 H4C 3.2157 no .
C5 H6A 3.2284 no .
C5 H6B 3.0253 no .
C6 H4A 3.1625 no .
C6 H4B 3.2538 no .
C6 H5A 3.0716 no .
C6 H5C 3.1781 no .
C6 H7 2.9226 no 2_556
C7 H6C 3.1308 no 2_556
C7 H9 3.2391 no .
C7 H11 3.1458 no .
C8 H10 3.2165 no .
C9 H7 3.2244 no .
C9 H11 3.2215 no .
C10 H8 3.2178 no .
C11 H1B 3.0563 no .
C11 H4C 3.2575 no .
C11 H7 3.1462 no .
C11 H9 3.2347 no .
H1A H2A 3.1005 no .
H1A H2B 3.4130 no .
H1B H3B 3.1886 no .
H1B H3C 3.1159 no .
H1B H11 2.9309 no .
H1C H2A 3.4309 no .
H1C H2B 2.9508 no .
H1C H3B 2.7977 no .
H1C H3C 3.5053 no .
H2B H3A 3.2144 no .
H2B H3B 3.0554 no .
H2C H3A 2.9019 no .
H2C H3B 3.5249 no .
H2C H6A 2.9778 no .
H3A H5A 2.2792 no .
H3A H5B 2.7653 no .
H3C H5A 2.8638 no .
H3C H5B 2.3566 no .
H4A H6B 3.4351 no .
H4A H6C 2.9685 no .
H4A H11 3.5620 no .
H4B H5B 3.3136 no .
H4B H5C 2.7267 no .
H4B H6B 3.1417 no .
H4B H6C 3.4603 no .
H4C H5B 3.1420 no .
H4C H5C 3.3578 no .
H4C H11 2.5893 no .
H5A H6A 3.0165 no .
H5A H6B 3.1336 no .
H5C H6A 3.5656 no .
H5C H6B 2.9162 no .
H6A H7 2.7790 no 2_556
H6C H7 2.2414 no 2_556
H7 H8 2.3221 no .
H8 H9 2.3315 no .
H9 H10 2.3360 no .
H10 H11 2.3071 no .
S1 H9 3.2565 no 2_666
N2 H9 3.5684 no 2_666
C1 H1C 3.3618 no 2_567
C1 H3B 3.2105 no 2_567
C1 H5B 3.4623 no 2_667
C1 H8 3.5378 no 2_566
C2 H2C 3.2157 no 2_557
C2 H3A 3.2025 no 2_557
C2 H4B 3.1692 no 1_455
C2 H5A 3.1553 no 2_557
C2 H10 3.1887 no 1_445
C3 H1C 3.2779 no 2_567
C3 H2C 3.2759 no 2_557
C3 H4C 3.2168 no 2_667
C3 H5B 3.1874 no 2_667
C3 H11 3.2214 no 2_667
C4 H3B 3.5687 no 2_667
C4 H3C 3.5637 no 2_667
C4 H8 3.4386 no 2_666
C4 H9 3.3894 no 1_545
C4 H9 3.2526 no 2_666
C5 H1B 3.2632 no 2_667
C5 H3C 3.2709 no 2_667
C5 H5C 3.1868 no 2_657
C5 H6B 3.1166 no 2_657
C6 H1B 3.4019 no 1_545
C6 H5C 3.2730 no 2_657
C7 H10 3.5213 no 2_666
C8 H4C 3.3427 no 2_666
C8 H6C 3.3758 no 1_565
C9 H4A 3.5123 no 1_565
C9 H4A 3.4004 no 2_666
C9 H4C 3.4758 no 2_666
C9 H6B 3.3405 no 1_565
C9 H6C 3.1896 no 1_565
C10 H2A 3.3866 no 1_665
C10 H3A 3.5363 no 2_667
C10 H5A 3.5024 no 2_667
C10 H6B 3.0970 no 1_565
C10 H6C 3.5768 no 1_565
C11 H3C 3.5797 no 2_667
C11 H5B 3.5878 no 2_667
C11 H6B 3.5259 no 1_565
H1A H3B 3.3477 no 2_567
H1A H4B 3.3602 no 1_455
H1A H4C 3.5771 no 1_455
H1A H8 2.7748 no 2_566
H1B C5 3.2632 no 2_667
H1B C6 3.4019 no 1_565
H1B H3B 3.5796 no 2_567
H1B H5B 2.6739 no 2_667
H1B H5C 3.0075 no 2_667
H1B H6A 3.2387 no 1_565
H1B H6B 2.8219 no 1_565
H1C C1 3.3618 no 2_567
H1C C3 3.2779 no 2_567
H1C H1C 2.5254 no 2_567
H1C H2B 3.5319 no 2_567
H1C H3B 2.3581 no 2_567
H1C H4B 3.4390 no 1_455
H1C H4C 3.5503 no 1_455
H1C H8 3.5443 no 2_566
H2A C10 3.3866 no 1_445
H2A H3A 3.3520 no 2_557
H2A H4B 2.6949 no 1_455
H2A H5A 3.3200 no 2_557
H2A H9 3.4844 no 1_445
H2A H10 2.5232 no 1_445
H2B H1C 3.5319 no 2_567
H2B H2C 3.3710 no 2_557
H2B H3A 3.4447 no 2_557
H2B H4B 2.8008 no 1_455
H2B H5A 2.7358 no 2_557
H2B H5C 2.9230 no 1_455
H2B H6A 2.9331 no 2_557
H2B H6B 3.5820 no 2_557
H2B H10 3.4385 no 1_445
H2C C2 3.2157 no 2_557
H2C C3 3.2759 no 2_557
H2C H2B 3.3710 no 2_557
H2C H2C 2.4362 no 2_557
H2C H3A 2.4057 no 2_557
H2C H5A 2.9113 no 2_557
H2C H6A 3.4854 no 2_557
H2C H10 3.1541 no 1_445
H3A C2 3.2025 no 2_557
H3A C10 3.5363 no 2_667
H3A H2A 3.3520 no 2_557
H3A H2B 3.4447 no 2_557
H3A H2C 2.4057 no 2_557
H3A H6A 3.5258 no 2_557
H3A H10 2.8345 no 2_667
H3A H11 3.0369 no 2_667
H3B C1 3.2105 no 2_567
H3B C4 3.5687 no 2_667
H3B H1A 3.3477 no 2_567
H3B H1B 3.5796 no 2_567
H3B H1C 2.3581 no 2_567
H3B H4C 2.7674 no 2_667
H3B H5B 3.3521 no 2_667
H3B H6A 3.4324 no 2_557
H3B H8 3.3298 no 1_556
H3B H11 3.4434 no 2_667
H3C C4 3.5637 no 2_667
H3C C5 3.2709 no 2_667
H3C C11 3.5797 no 2_667
H3C H3C 3.0072 no 2_667
H3C H4C 2.8344 no 2_667
H3C H5B 2.4192 no 2_667
H3C H11 2.6984 no 2_667
H4A C9 3.5123 no 1_545
H4A C9 3.4004 no 2_666
H4A H4A 3.4082 no 2_656
H4A H8 3.4158 no 2_666
H4A H9 2.8215 no 1_545
H4A H9 2.6056 no 2_666
H4B C2 3.1692 no 1_655
H4B H1A 3.3602 no 1_655
H4B H1C 3.4390 no 1_655
H4B H2A 2.6949 no 1_655
H4B H2B 2.8008 no 1_655
H4B H9 3.1170 no 1_545
H4B H10 3.4671 no 1_545
H4C C3 3.2168 no 2_667
H4C C8 3.3427 no 2_666
H4C C9 3.4758 no 2_666
H4C H1A 3.5771 no 1_655
H4C H1C 3.5503 no 1_655
H4C H3B 2.7674 no 2_667
H4C H3C 2.8344 no 2_667
H4C H8 2.7723 no 2_666
H4C H9 3.0389 no 2_666
H5A C2 3.1553 no 2_557
H5A C10 3.5024 no 2_667
H5A H2A 3.3200 no 2_557
H5A H2B 2.7358 no 2_557
H5A H2C 2.9113 no 2_557
H5A H5C 2.9629 no 2_657
H5A H6B 3.0446 no 2_657
H5A H10 2.8834 no 2_667
H5A H11 3.4390 no 2_667
H5B C1 3.4623 no 2_667
H5B C3 3.1874 no 2_667
H5B C11 3.5878 no 2_667
H5B H1B 2.6739 no 2_667
H5B H3B 3.3521 no 2_667
H5B H3C 2.4192 no 2_667
H5B H6B 3.3370 no 2_657
H5B H10 3.5674 no 2_667
H5B H11 3.0029 no 2_667
H5C C5 3.1868 no 2_657
H5C C6 3.2730 no 2_657
H5C H1B 3.0075 no 2_667
H5C H2B 2.9230 no 1_655
H5C H5A 2.9629 no 2_657
H5C H5C 2.6543 no 2_657
H5C H6A 3.3588 no 2_657
H5C H6B 2.5080 no 2_657
H6A H1B 3.2387 no 1_545
H6A H2B 2.9331 no 2_557
H6A H2C 3.4854 no 2_557
H6A H3A 3.5258 no 2_557
H6A H3B 3.4324 no 2_557
H6A H5C 3.3588 no 2_657
H6B C5 3.1166 no 2_657
H6B C9 3.3405 no 1_545
H6B C10 3.0970 no 1_545
H6B C11 3.5259 no 1_545
H6B H1B 2.8219 no 1_545
H6B H2B 3.5820 no 2_557
H6B H5A 3.0446 no 2_657
H6B H5B 3.3370 no 2_657
H6B H5C 2.5080 no 2_657
H6B H9 3.5654 no 1_545
H6B H10 3.1708 no 1_545
H6C C8 3.3758 no 1_545
H6C C9 3.1896 no 1_545
H6C C10 3.5768 no 1_545
H6C H9 3.3185 no 1_545
H8 C1 3.5378 no 2_566
H8 C4 3.4386 no 2_666
H8 H1A 2.7748 no 2_566
H8 H1C 3.5443 no 2_566
H8 H3B 3.3298 no 1_554
H8 H4A 3.4158 no 2_666
H8 H4C 2.7723 no 2_666
H9 S1 3.2565 no 2_666
H9 N2 3.5684 no 2_666
H9 C4 3.3894 no 1_565
H9 C4 3.2526 no 2_666
H9 H2A 3.4844 no 1_665
H9 H4A 2.8215 no 1_565
H9 H4A 2.6056 no 2_666
H9 H4B 3.1170 no 1_565
H9 H4C 3.0389 no 2_666
H9 H6B 3.5654 no 1_565
H9 H6C 3.3185 no 1_565
H10 C2 3.1887 no 1_665
H10 C7 3.5213 no 2_666
H10 H2A 2.5232 no 1_665
H10 H2B 3.4385 no 1_665
H10 H2C 3.1541 no 1_665
H10 H3A 2.8345 no 2_667
H10 H4B 3.4671 no 1_565
H10 H5A 2.8834 no 2_667
H10 H5B 3.5674 no 2_667
H10 H6B 3.1708 no 1_565
H11 C3 3.2214 no 2_667
H11 H3A 3.0369 no 2_667
H11 H3B 3.4434 no 2_667
H11 H3C 2.6984 no 2_667
H11 H5A 3.4390 no 2_667
H11 H5B 3.0029 no 2_667

loop_
_geom_torsion_atom_site_label_1
_geom_torsion_atom_site_label_2
_geom_torsion_atom_site_label_3
_geom_torsion_atom_site_label_4
_geom_torsion
_geom_torsion_publ_flag
_geom_torsion_site_symmetry_1
_geom_torsion_site_symmetry_3
_geom_torsion_site_symmetry_4
Fe1 Fe1 S1 Fe1 0.0 no 2_556 . 2_556
S1 Fe1 Fe1 S1 180(34904) no . 2_556 2_556
S1 Fe1 Fe1 S1 0.000(19) no . 2_556 .
S1 Fe1 Fe1 N1 -89.25(4) no . 2_556 2_556
S1 Fe1 Fe1 N2 89.58(3) no . 2_556 2_556
Fe1 Fe1 S1 Fe1 0.0 no 2_556 2_556 2_556
S1 Fe1 Fe1 S1 0.000(19) no 2_556 2_556 2_556
S1 Fe1 Fe1 S1 -180(22192) no 2_556 2_556 .
S1 Fe1 Fe1 N1 90.75(4) no 2_556 2_556 2_556
S1 Fe1 Fe1 N2 -90.42(3) no 2_556 2_556 2_556
Fe1 Fe1 N1 Si1 -91.46(11) no 2_556 . .
Fe1 Fe1 N1 Si2 74.01(12) no 2_556 . .
N1 Fe1 Fe1 S1 89.25(10) no . 2_556 2_556
N1 Fe1 Fe1 S1 -90.75(10) no . 2_556 .
N1 Fe1 Fe1 N1 180(66964) no . 2_556 2_556
N1 Fe1 Fe1 N2 -1.17(10) no . 2_556 2_556
Fe1 Fe1 N2 C7 17.52(15) no 2_556 . .
Fe1 Fe1 N2 C11 -163.34(10) no 2_556 . .
N2 Fe1 Fe1 S1 -89.58(7) no . 2_556 2_556
N2 Fe1 Fe1 S1 90.42(6) no . 2_556 .
N2 Fe1 Fe1 N1 1.17(7) no . 2_556 2_556
N2 Fe1 Fe1 N2 180(81697) no . 2_556 2_556
S1 Fe1 S1 Fe1 0.00(3) no . 2_556 2_556
S1 Fe1 S1 Fe1 0.00(3) no 2_556 . 2_556
S1 Fe1 N1 Si1 -155.67(6) no . . .
S1 Fe1 N1 Si2 9.80(10) no . . .
N1 Fe1 S1 Fe1 134.30(5) no . . 2_556
S1 Fe1 N2 C7 72.07(14) no . . .
S1 Fe1 N2 C11 -108.79(12) no . . .
N2 Fe1 S1 Fe1 -110.21(5) no . . 2_556
S1 Fe1 N1 Si1 -28.36(10) no 2_556 . .
S1 Fe1 N1 Si2 137.12(7) no 2_556 . .
N1 Fe1 S1 Fe1 -134.70(6) no . 2_556 2_556
S1 Fe1 N2 C7 -36.60(14) no 2_556 . .
S1 Fe1 N2 C11 142.54(12) no 2_556 . .
N2 Fe1 S1 Fe1 110.62(5) no . 2_556 2_556
N1 Fe1 N2 C7 -161.73(13) no . . .
N1 Fe1 N2 C11 17.41(15) no . . .
N2 Fe1 N1 Si1 87.46(9) no . . .
N2 Fe1 N1 Si2 -107.07(9) no . . .
C1 Si1 N1 Fe1 -43.56(10) no . . .
C1 Si1 N1 Si2 152.78(9) no . . .
C2 Si1 N1 Fe1 77.22(12) no . . .
C2 Si1 N1 Si2 -86.45(12) no . . .
C3 Si1 N1 Fe1 -162.46(9) no . . .
C3 Si1 N1 Si2 33.87(13) no . . .
C4 Si2 N1 Fe1 49.63(10) no . . .
C4 Si2 N1 Si1 -147.14(9) no . . .
C5 Si2 N1 Fe1 168.11(9) no . . .
C5 Si2 N1 Si1 -28.66(13) no . . .
C6 Si2 N1 Fe1 -72.28(11) no . . .
C6 Si2 N1 Si1 90.95(11) no . . .
Fe1 N2 C7 C8 179.42(15) no . . .
Fe1 N2 C11 C10 179.68(14) no . . .
C7 N2 C11 C10 -1.2(4) no . . .
C11 N2 C7 C8 0.2(4) no . . .
N2 C7 C8 C9 0.6(5) no . . .
C7 C8 C9 C10 -0.6(5) no . . .
C8 C9 C10 C11 -0.3(4) no . . .
C9 C10 C11 N2 1.2(4) no . . .
